data_4103949
loop_
_publ_author_name
'William J. Evans'
'Thomas J. Mueller'
'Joseph W. Ziller'

_publ_section_title
;
 Reactivity of (C5Me5)3LaLx Complexes: Synthesis of a
 Tris(pentamethylcyclopentadienyl) Complex with Two Additional Ligands,
 (C5Me5)3La(NCCMe3)2
;
_journal_name_full 'Journal of the American Chemical Society'
_journal_page_first 2678
_journal_page_last 2686
_journal_paper_doi 10.1021/ja808763y
_journal_volume 131
_journal_year 2009
_chemical_formula_sum 'C57 H83 La N6'
_chemical_formula_weight 991.20
_chemical_name_systematic
; 
 ? 
;
_space_group_IT_number 2
_symmetry_cell_setting triclinic
_symmetry_space_group_name_Hall '-P 1'
_symmetry_space_group_name_H-M 'P -1'
_atom_sites_solution_hydrogens geom
_atom_sites_solution_primary direct
_atom_sites_solution_secondary difmap
_audit_creation_method SHELXTL
_cell_angle_alpha 76.5550(10)
_cell_angle_beta 76.0620(10)
_cell_angle_gamma 63.4860(10)
_cell_formula_units_Z 2
_cell_length_a 13.2291(8)
_cell_length_b 14.6728(9)
_cell_length_c 15.5581(10)
_cell_measurement_reflns_used 9897
_cell_measurement_temperature 103(2)
_cell_measurement_theta_max 28.24
_cell_measurement_theta_min 4.38
_cell_volume 2595.5(3)
_computing_cell_refinement 'Bruker SMART APEX2/SAINT'
_computing_data_collection 'Bruker SMART APEX2'
_computing_data_reduction 'Bruker SAINT'
_computing_molecular_graphics 'Bruker SHELXTL'
_computing_publication_material 'Bruker SHELXTL'
_computing_structure_refinement 'Bruker SHELXTL'
_computing_structure_solution 'Bruker SHELXTL'
_diffrn_ambient_temperature 103(2)
_diffrn_measured_fraction_theta_full 0.985
_diffrn_measured_fraction_theta_max 0.985
_diffrn_measurement_device_type 'Bruker SMART APEX II CCD'
_diffrn_measurement_method 'phi and omega'
_diffrn_radiation_monochromator graphite
_diffrn_radiation_source 'fine-focus sealed tube'
_diffrn_radiation_type MoK\a
_diffrn_radiation_wavelength 0.71073
_diffrn_reflns_av_R_equivalents 0.0216
_diffrn_reflns_av_sigmaI/netI 0.0283
_diffrn_reflns_limit_h_max 17
_diffrn_reflns_limit_h_min -17
_diffrn_reflns_limit_k_max 19
_diffrn_reflns_limit_k_min -19
_diffrn_reflns_limit_l_max 20
_diffrn_reflns_limit_l_min -20
_diffrn_reflns_number 31532
_diffrn_reflns_theta_full 28.27
_diffrn_reflns_theta_max 28.27
_diffrn_reflns_theta_min 4.17
_diffrn_standards_decay_% '< 1.0'
_exptl_absorpt_coefficient_mu 0.865
_exptl_absorpt_correction_T_max 0.8885
_exptl_absorpt_correction_T_min 0.8000
_exptl_absorpt_correction_type multi-scan
_exptl_absorpt_process_details 'Bruker SADABS'
_exptl_crystal_colour colourless
_exptl_crystal_density_diffrn 1.268
_exptl_crystal_density_meas 0
_exptl_crystal_density_method 'not measured'
_exptl_crystal_description cube
_exptl_crystal_F_000 1048
_exptl_crystal_size_max 0.27
_exptl_crystal_size_mid 0.23
_exptl_crystal_size_min 0.14
_refine_diff_density_max 1.732
_refine_diff_density_min -0.532
_refine_diff_density_rms 0.082
_refine_ls_extinction_method none
_refine_ls_goodness_of_fit_ref 1.044
_refine_ls_hydrogen_treatment constr
_refine_ls_matrix_type full
_refine_ls_number_parameters 593
_refine_ls_number_reflns 12691
_refine_ls_number_restraints 0
_refine_ls_restrained_S_all 1.044
_refine_ls_R_factor_all 0.0390
_refine_ls_R_factor_gt 0.0315
_refine_ls_shift/su_max 0.328
_refine_ls_shift/su_mean 0.002
_refine_ls_structure_factor_coef Fsqd
_refine_ls_weighting_details 'calc w=1/[\s^2^(Fo^2^)+(0.0485P)^2^+1.6404P] where P=(Fo^2^+2Fc^2^)/3'
_refine_ls_weighting_scheme calc
_refine_ls_wR_factor_gt 0.0794
_refine_ls_wR_factor_ref 0.0843
_reflns_number_gt 11232
_reflns_number_total 12691
_reflns_threshold_expression >2sigma(I)
_cod_data_source_file ja808763y_si_001_5.cif
_cod_data_source_block tjm10
_cod_database_code 4103949

loop_
_symmetry_equiv_pos_as_xyz
'x, y, z'
'-x, -y, -z'

loop_
_atom_site_label
_atom_site_type_symbol
_atom_site_fract_x
_atom_site_fract_y
_atom_site_fract_z
_atom_site_U_iso_or_equiv
_atom_site_adp_type
_atom_site_occupancy
_atom_site_symmetry_multiplicity
_atom_site_calc_flag
_atom_site_refinement_flags
La1 La 0.826156(10) 0.791338(9) -0.257879(7) 0.01879(4) Uani 1 1 d .
N1 N 0.71514(15) 0.71525(14) -0.30269(12) 0.0202(3) Uani 1 1 d .
N2 N 0.76100(14) 0.75233(13) -0.38095(11) 0.0191(3) Uani 1 1 d .
N3 N 0.74194(15) 0.74224(13) -0.45378(12) 0.0200(3) Uani 1 1 d .
N4 N 0.7395(2) 0.71502(17) -0.10030(13) 0.0332(5) Uani 1 1 d .
N5 N 0.7025(2) 0.66774(17) -0.04451(13) 0.0368(5) Uani 1 1 d .
N6 N 0.6665(3) 0.6085(2) 0.00763(15) 0.0517(7) Uani 1 1 d .
C1 C 0.65585(19) 0.99360(16) -0.29547(16) 0.0247(4) Uani 1 1 d .
C2 C 0.75742(19) 1.00852(16) -0.30432(15) 0.0233(4) Uani 1 1 d .
C3 C 0.7865(2) 0.98710(17) -0.21770(15) 0.0259(4) Uani 1 1 d .
C4 C 0.7049(2) 0.95756(18) -0.15605(15) 0.0272(5) Uani 1 1 d .
C5 C 0.62412(19) 0.96180(17) -0.20397(16) 0.0262(4) Uani 1 1 d .
C6 C 0.5883(2) 1.01888(19) -0.36991(17) 0.0304(5) Uani 1 1 d .
H6A H 0.5942 1.0785 -0.4114 0.046 Uiso 1 1 calc R
H6B H 0.5079 1.0349 -0.3445 0.046 Uiso 1 1 calc R
H6C H 0.6191 0.9596 -0.4021 0.046 Uiso 1 1 calc R
C7 C 0.8148(2) 1.05337(19) -0.38824(16) 0.0309(5) Uani 1 1 d .
H7A H 0.8066 1.1209 -0.3807 0.046 Uiso 1 1 calc R
H7B H 0.7788 1.0609 -0.4392 0.046 Uiso 1 1 calc R
H7C H 0.8962 1.0073 -0.3993 0.046 Uiso 1 1 calc R
C8 C 0.8715(2) 1.0145(2) -0.19294(19) 0.0377(6) Uani 1 1 d .
H8A H 0.8328 1.0841 -0.1767 0.057 Uiso 1 1 calc R
H8B H 0.9324 1.0119 -0.2440 0.057 Uiso 1 1 calc R
H8C H 0.9046 0.9654 -0.1420 0.057 Uiso 1 1 calc R
C9 C 0.6975(3) 0.9396(2) -0.05562(17) 0.0390(6) Uani 1 1 d .
H9A H 0.6750 1.0049 -0.0344 0.059 Uiso 1 1 calc R
H9B H 0.7722 0.8905 -0.0393 0.059 Uiso 1 1 calc R
H9C H 0.6404 0.9117 -0.0279 0.059 Uiso 1 1 calc R
C10 C 0.5167(2) 0.9447(2) -0.16326(18) 0.0350(6) Uani 1 1 d .
H10A H 0.4504 1.0034 -0.1853 0.053 Uiso 1 1 calc R
H10B H 0.5065 0.9380 -0.0979 0.053 Uiso 1 1 calc R
H10C H 0.5236 0.8816 -0.1802 0.053 Uiso 1 1 calc R
C11 C 1.03637(19) 0.62697(18) -0.30883(17) 0.0282(5) Uani 1 1 d .
C12 C 1.0676(2) 0.70960(19) -0.31869(17) 0.0310(5) Uani 1 1 d .
C13 C 1.0587(2) 0.73100(19) -0.23257(19) 0.0335(5) Uani 1 1 d .
C14 C 1.0186(2) 0.6636(2) -0.16888(17) 0.0320(5) Uani 1 1 d .
C15 C 1.0058(2) 0.59873(18) -0.21692(17) 0.0294(5) Uani 1 1 d .
C16 C 1.0457(2) 0.5712(2) -0.3822(2) 0.0441(7) Uani 1 1 d .
H16A H 1.0764 0.4970 -0.3615 0.066 Uiso 1 1 calc R
H16B H 1.0970 0.5862 -0.4348 0.066 Uiso 1 1 calc R
H16C H 0.9698 0.5943 -0.3980 0.066 Uiso 1 1 calc R
C17 C 1.1187(2) 0.7583(3) -0.4044(2) 0.0527(8) Uani 1 1 d .
H17A H 1.1980 0.7427 -0.4013 0.079 Uiso 1 1 calc R
H17B H 1.0741 0.8330 -0.4120 0.079 Uiso 1 1 calc R
H17C H 1.1170 0.7306 -0.4554 0.079 Uiso 1 1 calc R
C18 C 1.1095(3) 0.7958(3) -0.2119(3) 0.0621(10) Uani 1 1 d .
H18A H 1.1917 0.7554 -0.2118 0.093 Uiso 1 1 calc R
H18B H 1.0725 0.8174 -0.1530 0.093 Uiso 1 1 calc R
H18C H 1.0971 0.8567 -0.2576 0.093 Uiso 1 1 calc R
C19 C 1.0065(3) 0.6536(3) -0.0687(2) 0.0540(8) Uani 1 1 d .
H19A H 1.0821 0.6145 -0.0504 0.081 Uiso 1 1 calc R
H19B H 0.9574 0.6176 -0.0399 0.081 Uiso 1 1 calc R
H19C H 0.9723 0.7223 -0.0508 0.081 Uiso 1 1 calc R
C20 C 0.9736(3) 0.5097(2) -0.1744(2) 0.0431(7) Uani 1 1 d .
H20A H 1.0212 0.4509 -0.2069 0.065 Uiso 1 1 calc R
H20B H 0.8929 0.5302 -0.1768 0.065 Uiso 1 1 calc R
H20C H 0.9859 0.4902 -0.1118 0.065 Uiso 1 1 calc R
C21 C 0.64226(17) 0.66312(16) -0.30360(14) 0.0202(4) Uani 1 1 d .
C22 C 0.70044(18) 0.56574(16) -0.34790(14) 0.0207(4) Uani 1 1 d .
C23 C 0.63416(18) 0.56901(16) -0.40258(14) 0.0207(4) Uani 1 1 d .
C24 C 0.53400(18) 0.66831(17) -0.40530(14) 0.0229(4) Uani 1 1 d .
C25 C 0.53896(18) 0.72585(17) -0.35222(15) 0.0236(4) Uani 1 1 d .
C26 C 0.5994(2) 0.63441(19) -0.20470(15) 0.0291(5) Uani 1 1 d .
H26A H 0.5561 0.6970 -0.1765 0.044 Uiso 1 1 calc R
H26B H 0.6650 0.5885 -0.1741 0.044 Uiso 1 1 calc R
H26C H 0.5499 0.5995 -0.2004 0.044 Uiso 1 1 calc R
C27 C 0.8089(2) 0.47964(18) -0.32388(18) 0.0327(5) Uani 1 1 d .
H27A H 0.8441 0.4353 -0.3708 0.049 Uiso 1 1 calc R
H27B H 0.7925 0.4394 -0.2669 0.049 Uiso 1 1 calc R
H27C H 0.8614 0.5076 -0.3181 0.049 Uiso 1 1 calc R
C28 C 0.6559(2) 0.48638(19) -0.45537(16) 0.0292(5) Uani 1 1 d .
H28A H 0.7171 0.4220 -0.4338 0.044 Uiso 1 1 calc R
H28B H 0.6790 0.5073 -0.5189 0.044 Uiso 1 1 calc R
H28C H 0.5859 0.4760 -0.4479 0.044 Uiso 1 1 calc R
C29 C 0.4450(2) 0.6970(2) -0.46252(18) 0.0341(5) Uani 1 1 d .
H29A H 0.3834 0.7643 -0.4516 0.051 Uiso 1 1 calc R
H29B H 0.4136 0.6451 -0.4477 0.051 Uiso 1 1 calc R
H29C H 0.4797 0.7004 -0.5257 0.051 Uiso 1 1 calc R
C30 C 0.4571(2) 0.83193(19) -0.3348(2) 0.0369(6) Uani 1 1 d .
H30A H 0.4134 0.8672 -0.3844 0.055 Uiso 1 1 calc R
H30B H 0.4995 0.8701 -0.3294 0.055 Uiso 1 1 calc R
H30C H 0.4046 0.8283 -0.2790 0.055 Uiso 1 1 calc R
C31 C 0.79882(17) 0.78696(15) -0.53462(13) 0.0189(4) Uani 1 1 d .
C32 C 0.87657(18) 0.69941(16) -0.59012(14) 0.0209(4) Uani 1 1 d .
H32A H 0.9373 0.6468 -0.5563 0.025 Uiso 1 1 calc R
H32B H 0.8311 0.6663 -0.6013 0.025 Uiso 1 1 calc R
C33 C 0.93122(19) 0.74135(17) -0.67976(14) 0.0243(4) Uani 1 1 d .
H33A H 0.9821 0.6835 -0.7149 0.029 Uiso 1 1 calc R
C34 C 0.8367(2) 0.82129(18) -0.73296(15) 0.0269(5) Uani 1 1 d .
H34A H 0.8713 0.8487 -0.7908 0.032 Uiso 1 1 calc R
H34B H 0.7916 0.7885 -0.7454 0.032 Uiso 1 1 calc R
C35 C 0.75833(19) 0.90924(17) -0.67825(15) 0.0253(4) Uani 1 1 d .
H35A H 0.6964 0.9613 -0.7125 0.030 Uiso 1 1 calc R
C36 C 0.8289(2) 0.96031(17) -0.66049(16) 0.0277(5) Uani 1 1 d .
H36A H 0.8632 0.9887 -0.7180 0.033 Uiso 1 1 calc R
H36B H 0.7786 1.0178 -0.6260 0.033 Uiso 1 1 calc R
C37 C 0.92333(19) 0.88129(17) -0.60800(15) 0.0254(4) Uani 1 1 d .
H37A H 0.9691 0.9149 -0.5967 0.030 Uiso 1 1 calc R
C38 C 0.86934(18) 0.83873(16) -0.51797(14) 0.0220(4) Uani 1 1 d .
H38A H 0.9303 0.7881 -0.4833 0.026 Uiso 1 1 calc R
H38B H 0.8194 0.8955 -0.4826 0.026 Uiso 1 1 calc R
C39 C 0.70483(18) 0.86633(16) -0.58870(14) 0.0218(4) Uani 1 1 d .
H39A H 0.6591 0.8334 -0.5998 0.026 Uiso 1 1 calc R
H39B H 0.6530 0.9233 -0.5540 0.026 Uiso 1 1 calc R
C40 C 1.00205(19) 0.79227(18) -0.66185(16) 0.0272(5) Uani 1 1 d .
H40A H 1.0384 0.8188 -0.7193 0.033 Uiso 1 1 calc R
H40B H 1.0633 0.7409 -0.6278 0.033 Uiso 1 1 calc R
C41 C 0.6208(2) 0.63201(19) 0.10247(15) 0.0305(5) Uani 1 1 d .
C42 C 0.5759(3) 0.5499(2) 0.14932(16) 0.0354(6) Uani 1 1 d .
H42A H 0.5147 0.5557 0.1195 0.042 Uiso 1 1 calc R
H42B H 0.6385 0.4803 0.1463 0.042 Uiso 1 1 calc R
C43 C 0.5289(3) 0.5673(2) 0.24730(17) 0.0437(7) Uani 1 1 d .
H43A H 0.4990 0.5146 0.2792 0.052 Uiso 1 1 calc R
C44 C 0.4329(3) 0.6739(3) 0.2506(2) 0.0524(8) Uani 1 1 d .
H44A H 0.4009 0.6848 0.3136 0.063 Uiso 1 1 calc R
H44B H 0.3709 0.6803 0.2213 0.063 Uiso 1 1 calc R
C45 C 0.4778(3) 0.7561(2) 0.2025(2) 0.0423(6) Uani 1 1 d .
H45A H 0.4145 0.8265 0.2052 0.051 Uiso 1 1 calc R
C46 C 0.5737(3) 0.7450(2) 0.24719(17) 0.0398(6) Uani 1 1 d .
H46A H 0.5434 0.7576 0.3100 0.048 Uiso 1 1 calc R
H46B H 0.6034 0.7972 0.2159 0.048 Uiso 1 1 calc R
C47 C 0.6709(3) 0.6380(2) 0.24528(18) 0.0402(6) Uani 1 1 d .
H47A H 0.7329 0.6318 0.2754 0.048 Uiso 1 1 calc R
C48 C 0.7175(2) 0.6208(2) 0.14708(19) 0.0369(6) Uani 1 1 d .
H48A H 0.7486 0.6718 0.1153 0.044 Uiso 1 1 calc R
H48B H 0.7801 0.5511 0.1442 0.044 Uiso 1 1 calc R
C49 C 0.5253(2) 0.7385(2) 0.10440(18) 0.0377(6) Uani 1 1 d .
H49A H 0.4638 0.7450 0.0744 0.045 Uiso 1 1 calc R
H49B H 0.5545 0.7907 0.0722 0.045 Uiso 1 1 calc R
C50 C 0.6251(3) 0.5567(2) 0.29201(18) 0.0487(8) Uani 1 1 d .
H50A H 0.6879 0.4871 0.2890 0.058 Uiso 1 1 calc R
H50B H 0.5962 0.5652 0.3558 0.058 Uiso 1 1 calc R
C51 C 0.7910(3) 1.1602(2) 0.02731(18) 0.0397(6) Uani 1 1 d .
C52 C 0.6903(3) 1.2345(3) 0.0538(2) 0.0552(8) Uani 1 1 d .
H52A H 0.6379 1.2169 0.1004 0.066 Uiso 1 1 calc R
C53 C 0.6604(4) 1.3341(3) 0.0163(3) 0.0660(10) Uani 1 1 d .
H53A H 0.5879 1.3850 0.0369 0.079 Uiso 1 1 calc R
C54 C 0.7325(4) 1.3618(3) -0.0497(3) 0.0642(10) Uani 1 1 d .
H54A H 0.7110 1.4320 -0.0753 0.077 Uiso 1 1 calc R
C55 C 0.8386(4) 1.2876(4) -0.0807(2) 0.0677(11) Uani 1 1 d .
H55A H 0.8897 1.3064 -0.1277 0.081 Uiso 1 1 calc R
C56 C 0.8685(3) 1.1847(3) -0.0411(2) 0.0487(7) Uani 1 1 d .
H56A H 0.9405 1.1326 -0.0607 0.058 Uiso 1 1 calc R
C57 C 0.8245(4) 1.0497(3) 0.0719(3) 0.0653(10) Uani 1 1 d .
H57A H 0.7564 1.0412 0.1074 0.098 Uiso 1 1 calc R
H57B H 0.8803 1.0325 0.1112 0.098 Uiso 1 1 calc R
H57C H 0.8585 1.0039 0.0261 0.098 Uiso 1 1 calc R

loop_
_atom_site_aniso_label
_atom_site_aniso_U_11
_atom_site_aniso_U_22
_atom_site_aniso_U_33
_atom_site_aniso_U_23
_atom_site_aniso_U_13
_atom_site_aniso_U_12
La1 0.02178(7) 0.02162(7) 0.01744(6) -0.00228(4) -0.00254(4) -0.01341(5)
N1 0.0222(8) 0.0236(8) 0.0195(8) -0.0027(7) -0.0012(6) -0.0149(7)
N2 0.0187(8) 0.0192(8) 0.0199(8) -0.0032(6) -0.0021(6) -0.0087(7)
N3 0.0201(8) 0.0215(8) 0.0206(8) -0.0030(6) -0.0019(7) -0.0112(7)
N4 0.0488(13) 0.0382(11) 0.0199(9) -0.0038(8) 0.0014(8) -0.0280(10)
N5 0.0594(15) 0.0401(12) 0.0211(10) -0.0067(8) -0.0012(9) -0.0312(11)
N6 0.098(2) 0.0502(14) 0.0238(11) -0.0070(10) 0.0079(12) -0.0535(16)
C1 0.0226(10) 0.0197(10) 0.0356(12) -0.0103(8) -0.0056(9) -0.0085(8)
C2 0.0243(10) 0.0220(10) 0.0261(11) -0.0056(8) -0.0010(8) -0.0123(8)
C3 0.0298(11) 0.0264(11) 0.0286(11) -0.0084(9) -0.0037(9) -0.0160(9)
C4 0.0350(12) 0.0273(11) 0.0240(11) -0.0097(9) 0.0001(9) -0.0166(10)
C5 0.0262(11) 0.0255(11) 0.0311(12) -0.0126(9) 0.0035(9) -0.0141(9)
C6 0.0276(12) 0.0299(12) 0.0345(12) -0.0101(9) -0.0063(9) -0.0091(10)
C7 0.0366(13) 0.0292(12) 0.0314(12) -0.0033(9) -0.0006(10) -0.0206(10)
C8 0.0424(15) 0.0410(14) 0.0442(15) -0.0123(11) -0.0086(12) -0.0262(12)
C9 0.0563(17) 0.0439(15) 0.0253(12) -0.0121(10) -0.0001(11) -0.0280(13)
C10 0.0314(13) 0.0381(13) 0.0400(14) -0.0173(11) 0.0095(10) -0.0201(11)
C11 0.0209(10) 0.0255(11) 0.0362(12) -0.0049(9) -0.0111(9) -0.0045(9)
C12 0.0208(11) 0.0301(12) 0.0387(13) 0.0021(10) -0.0068(9) -0.0099(9)
C13 0.0276(12) 0.0275(12) 0.0523(15) -0.0053(10) -0.0171(11) -0.0123(10)
C14 0.0339(13) 0.0346(12) 0.0314(12) -0.0019(10) -0.0167(10) -0.0132(10)
C15 0.0260(11) 0.0231(11) 0.0419(13) 0.0019(9) -0.0153(10) -0.0107(9)
C16 0.0328(14) 0.0439(15) 0.0479(16) -0.0224(13) -0.0131(12) 0.0016(12)
C17 0.0244(13) 0.062(2) 0.0589(19) 0.0166(15) -0.0044(12) -0.0198(13)
C18 0.0442(17) 0.0435(17) 0.118(3) -0.0177(19) -0.0343(19) -0.0215(14)
C19 0.0564(19) 0.069(2) 0.0364(15) -0.0068(14) -0.0254(14) -0.0176(17)
C20 0.0424(15) 0.0306(13) 0.0603(18) 0.0126(12) -0.0243(13) -0.0195(12)
C21 0.0199(10) 0.0219(10) 0.0219(10) -0.0037(8) -0.0013(8) -0.0120(8)
C22 0.0223(10) 0.0212(10) 0.0217(10) -0.0040(8) -0.0003(8) -0.0129(8)
C23 0.0216(10) 0.0229(10) 0.0206(10) -0.0038(8) 0.0013(8) -0.0138(8)
C24 0.0205(10) 0.0270(10) 0.0248(10) -0.0017(8) -0.0025(8) -0.0146(9)
C25 0.0184(10) 0.0225(10) 0.0311(11) -0.0042(8) -0.0014(8) -0.0105(8)
C26 0.0373(13) 0.0365(12) 0.0233(11) -0.0063(9) 0.0021(9) -0.0263(11)
C27 0.0282(12) 0.0250(11) 0.0439(14) -0.0049(10) -0.0098(10) -0.0081(10)
C28 0.0312(12) 0.0325(12) 0.0292(12) -0.0121(9) 0.0021(9) -0.0176(10)
C29 0.0285(12) 0.0385(13) 0.0408(14) -0.0035(11) -0.0127(10) -0.0161(11)
C30 0.0274(12) 0.0251(12) 0.0587(17) -0.0128(11) -0.0079(11) -0.0075(10)
C31 0.0194(9) 0.0198(9) 0.0194(9) -0.0019(7) -0.0024(7) -0.0107(8)
C32 0.0234(10) 0.0199(9) 0.0212(10) -0.0035(7) -0.0019(8) -0.0109(8)
C33 0.0254(11) 0.0238(10) 0.0223(10) -0.0046(8) 0.0011(8) -0.0107(9)
C34 0.0323(12) 0.0284(11) 0.0215(10) -0.0010(8) -0.0024(9) -0.0160(10)
C35 0.0253(11) 0.0227(10) 0.0262(11) 0.0016(8) -0.0052(8) -0.0102(9)
C36 0.0293(11) 0.0222(10) 0.0314(12) 0.0007(9) -0.0009(9) -0.0145(9)
C37 0.0255(11) 0.0248(10) 0.0294(11) -0.0029(8) -0.0001(9) -0.0162(9)
C38 0.0206(10) 0.0229(10) 0.0260(10) -0.0046(8) -0.0020(8) -0.0124(8)
C39 0.0206(10) 0.0212(10) 0.0239(10) -0.0007(8) -0.0039(8) -0.0099(8)
C40 0.0235(11) 0.0305(11) 0.0283(11) -0.0041(9) 0.0013(9) -0.0146(9)
C41 0.0487(14) 0.0364(13) 0.0170(10) -0.0046(9) 0.0012(9) -0.0299(12)
C42 0.0549(16) 0.0354(13) 0.0267(12) -0.0040(10) -0.0034(11) -0.0298(12)
C43 0.073(2) 0.0502(16) 0.0244(12) -0.0072(11) 0.0099(12) -0.0481(16)
C44 0.0549(19) 0.0592(19) 0.0492(18) -0.0147(15) 0.0145(14) -0.0369(16)
C45 0.0402(15) 0.0338(14) 0.0504(17) -0.0121(12) 0.0041(12) -0.0158(12)
C46 0.0615(18) 0.0404(14) 0.0264(12) -0.0066(10) -0.0025(12) -0.0301(14)
C47 0.0587(18) 0.0418(15) 0.0324(13) -0.0017(11) -0.0158(12) -0.0291(14)
C48 0.0370(14) 0.0349(13) 0.0435(15) -0.0054(11) -0.0066(11) -0.0190(11)
C49 0.0459(15) 0.0351(13) 0.0383(14) 0.0038(11) -0.0149(12) -0.0226(12)
C50 0.085(2) 0.0429(16) 0.0250(13) 0.0026(11) -0.0154(14) -0.0322(16)
C51 0.0494(16) 0.0509(16) 0.0305(13) -0.0007(11) -0.0151(11) -0.0290(14)
C52 0.0426(17) 0.086(3) 0.0360(15) -0.0089(16) -0.0098(13) -0.0234(17)
C53 0.072(2) 0.067(2) 0.053(2) -0.0183(18) -0.0227(19) -0.012(2)
C54 0.100(3) 0.0417(18) 0.058(2) -0.0008(15) -0.035(2) -0.027(2)
C55 0.098(3) 0.100(3) 0.0334(16) 0.0023(18) -0.0062(18) -0.074(3)
C56 0.0487(17) 0.065(2) 0.0377(15) -0.0181(14) 0.0009(13) -0.0264(15)
C57 0.097(3) 0.063(2) 0.056(2) 0.0088(17) -0.037(2) -0.047(2)

loop_
_atom_type_symbol
_atom_type_description
_atom_type_scat_dispersion_real
_atom_type_scat_dispersion_imag
_atom_type_scat_source
C C 0.0033 0.0016 'International Tables Vol C Tables 4.2.6.8 and 6.1.1.4'
H H 0.0000 0.0000 'International Tables Vol C Tables 4.2.6.8 and 6.1.1.4'
N N 0.0061 0.0033 'International Tables Vol C Tables 4.2.6.8 and 6.1.1.4'
La La -0.2871 2.4523 'International Tables Vol C Tables 4.2.6.8 and 6.1.1.4'

loop_
_geom_angle_atom_site_label_1
_geom_angle_atom_site_label_2
_geom_angle_atom_site_label_3
_geom_angle
Cnt1 La1 N1 112.5
Cnt1 La1 N2 109.4
Cnt1 La1 N4 95.1
Cnt2 La1 N1 113.7
Cnt2 La1 N2 108.9
Cnt2 La1 N4 96.2
Cnt1 La1 Cnt2 133.8
N1 La1 N2 30.67(5)
N1 La1 N4 77.81(6)
N2 La1 N4 108.48(6)
N1 La1 C15 93.61(6)
N2 La1 C15 99.84(6)
N4 La1 C15 76.82(7)
N1 La1 C11 91.90(6)
N2 La1 C11 83.79(6)
N4 La1 C11 104.55(7)
C15 La1 C11 28.81(7)
N1 La1 C5 91.87(6)
N2 La1 C5 99.41(6)
N4 La1 C5 76.41(7)
C15 La1 C5 150.84(7)
C11 La1 C5 176.23(6)
N1 La1 C1 91.32(6)
N2 La1 C1 84.34(6)
N4 La1 C1 104.46(7)
C15 La1 C1 175.06(6)
C11 La1 C1 150.84(7)
C5 La1 C1 28.84(7)
N1 La1 C4 118.35(6)
N2 La1 C4 127.98(6)
N4 La1 C4 73.63(7)
C15 La1 C4 129.49(7)
C11 La1 C4 147.66(7)
C5 La1 C4 28.87(7)
C1 La1 C4 47.46(7)
N1 La1 C14 120.65(7)
N2 La1 C14 128.41(6)
N4 La1 C14 75.11(7)
C15 La1 C14 29.09(7)
C11 La1 C14 47.63(7)
C5 La1 C14 129.93(7)
C1 La1 C14 146.30(7)
C4 La1 C14 102.90(7)
N1 La1 C2 117.39(6)
N2 La1 C2 101.13(6)
N4 La1 C2 120.01(6)
C15 La1 C2 146.43(6)
C11 La1 C2 129.99(7)
C5 La1 C2 47.59(6)
C1 La1 C2 28.96(6)
C4 La1 C2 47.37(6)
C14 La1 C2 121.93(7)
N1 La1 C12 117.21(7)
N2 La1 C12 99.70(7)
N4 La1 C12 120.88(7)
C15 La1 C12 47.29(7)
C11 La1 C12 28.72(7)
C5 La1 C12 147.82(7)
C1 La1 C12 129.64(7)
C4 La1 C12 124.39(7)
C14 La1 C12 47.22(7)
C2 La1 C12 103.15(6)
N1 La1 C3 137.25(6)
N2 La1 C3 129.08(6)
N4 La1 C3 99.77(6)
C15 La1 C3 127.85(7)
C11 La1 C3 128.95(7)
C5 La1 C3 47.36(6)
C1 La1 C3 47.35(6)
C4 La1 C3 28.61(6)
C14 La1 C3 99.05(7)
C2 La1 C3 28.64(6)
C12 La1 C3 100.81(7)
N1 La1 C13 138.09(6)
N2 La1 C13 127.63(7)
N4 La1 C13 101.62(7)
C15 La1 C13 47.14(7)
C11 La1 C13 47.08(7)
C5 La1 C13 129.22(7)
C1 La1 C13 128.06(6)
C4 La1 C13 100.94(7)
C14 La1 C13 28.47(7)
C2 La1 C13 99.38(6)
C12 La1 C13 28.38(8)
C3 La1 C13 84.56(7)
N2 N1 C21 118.14(16)
N2 N1 La1 76.92(10)
C21 N1 La1 164.94(13)
N3 N2 N1 120.15(17)
N3 N2 La1 167.43(14)
N1 N2 La1 72.41(10)
N2 N3 C31 113.74(16)
N5 N4 La1 164.32(18)
N4 N5 N6 171.7(2)
N5 N6 C41 116.6(2)
C5 C1 C2 107.96(19)
C5 C1 C6 126.5(2)
C2 C1 C6 125.2(2)
C5 C1 La1 75.21(13)
C2 C1 La1 76.06(12)
C6 C1 La1 119.88(14)
C3 C2 C1 107.69(19)
C3 C2 C7 125.4(2)
C1 C2 C7 126.4(2)
C3 C2 La1 76.27(13)
C1 C2 La1 74.99(12)
C7 C2 La1 121.24(15)
C4 C3 C2 108.14(19)
C4 C3 C8 125.0(2)
C2 C3 C8 125.4(2)
C4 C3 La1 74.75(12)
C2 C3 La1 75.09(12)
C8 C3 La1 126.88(17)
C3 C4 C5 108.2(2)
C3 C4 C9 124.9(2)
C5 C4 C9 126.4(2)
C3 C4 La1 76.64(13)
C5 C4 La1 75.01(12)
C9 C4 La1 121.09(16)
C1 C5 C4 108.05(19)
C1 C5 C10 125.9(2)
C4 C5 C10 125.9(2)
C1 C5 La1 75.95(12)
C4 C5 La1 76.12(13)
C10 C5 La1 118.36(15)
C15 C11 C12 107.9(2)
C15 C11 C16 125.5(2)
C12 C11 C16 126.4(2)
C15 C11 La1 75.03(13)
C12 C11 La1 76.82(13)
C16 C11 La1 119.16(15)
C13 C12 C11 108.3(2)
C13 C12 C17 124.2(3)
C11 C12 C17 127.0(3)
C13 C12 La1 77.20(14)
C11 C12 La1 74.45(13)
C17 C12 La1 121.31(16)
C12 C13 C14 108.2(2)
C12 C13 C18 125.0(3)
C14 C13 C18 125.4(3)
C12 C13 La1 74.42(13)
C14 C13 La1 74.06(13)
C18 C13 La1 128.40(18)
C13 C14 C15 107.3(2)
C13 C14 C19 125.9(2)
C15 C14 C19 126.4(3)
C13 C14 La1 77.48(14)
C15 C14 La1 74.04(13)
C19 C14 La1 120.29(19)
C11 C15 C14 108.4(2)
C11 C15 C20 126.6(2)
C14 C15 C20 124.9(2)
C11 C15 La1 76.16(13)
C14 C15 La1 76.87(14)
C20 C15 La1 117.08(16)
N1 C21 C22 116.25(17)
N1 C21 C25 116.45(17)
C22 C21 C25 101.55(17)
N1 C21 C26 105.16(16)
C22 C21 C26 108.46(17)
C25 C21 C26 108.71(18)
C23 C22 C27 128.1(2)
C23 C22 C21 109.45(18)
C27 C22 C21 122.25(19)
C22 C23 C24 109.62(18)
C22 C23 C28 127.0(2)
C24 C23 C28 123.40(19)
C25 C24 C23 109.55(19)
C25 C24 C29 127.8(2)
C23 C24 C29 122.6(2)
C24 C25 C30 128.6(2)
C24 C25 C21 109.39(19)
C30 C25 C21 121.9(2)
N3 C31 C38 115.76(17)
N3 C31 C32 106.97(16)
C38 C31 C32 109.47(16)
N3 C31 C39 107.13(16)
C38 C31 C39 109.18(17)
C32 C31 C39 108.06(17)
C33 C32 C31 110.39(17)
C32 C33 C40 109.26(18)
C32 C33 C34 109.39(18)
C40 C33 C34 109.58(18)
C35 C34 C33 109.21(18)
C39 C35 C36 109.31(18)
C39 C35 C34 109.63(17)
C36 C35 C34 109.32(19)
C37 C36 C35 109.77(18)
C36 C37 C40 109.77(19)
C36 C37 C38 109.44(18)
C40 C37 C38 109.32(17)
C31 C38 C37 109.79(17)
C35 C39 C31 110.27(17)
C33 C40 C37 109.31(18)
C49 C41 N6 110.9(2)
C49 C41 C48 110.8(2)
N6 C41 C48 110.0(2)
C49 C41 C42 110.6(2)
N6 C41 C42 104.52(19)
C48 C41 C42 109.9(2)
C43 C42 C41 108.0(2)
C44 C43 C50 110.1(2)
C44 C43 C42 109.3(3)
C50 C43 C42 109.1(2)
C43 C44 C45 110.1(2)
C46 C45 C49 109.0(2)
C46 C45 C44 109.3(3)
C49 C45 C44 108.6(2)
C45 C46 C47 111.2(2)
C46 C47 C50 109.7(3)
C46 C47 C48 108.4(2)
C50 C47 C48 108.1(2)
C41 C48 C47 109.1(2)
C41 C49 C45 108.8(2)
C43 C50 C47 110.4(2)
C52 C51 C56 119.6(3)
C52 C51 C57 121.3(3)
C56 C51 C57 119.0(3)
C51 C52 C53 122.0(3)
C54 C53 C52 120.6(4)
C53 C54 C55 120.1(3)
C54 C55 C56 118.7(3)
C51 C56 C55 119.0(3)

loop_
_geom_bond_atom_site_label_1
_geom_bond_atom_site_label_2
_geom_bond_distance
La1 Cnt1 2.583
La1 Cnt2 2.586
La1 N1 2.4916(17)
La1 N2 2.5460(17)
La1 N4 2.664(2)
La1 C15 2.817(2)
La1 C11 2.831(2)
La1 C5 2.834(2)
La1 C1 2.843(2)
La1 C4 2.848(2)
La1 C14 2.854(2)
La1 C2 2.857(2)
La1 C12 2.862(2)
La1 C3 2.872(2)
La1 C13 2.897(2)
N1 N2 1.333(2)
N1 C21 1.478(2)
N2 N3 1.272(2)
N3 C31 1.476(3)
N4 N5 1.136(3)
N5 N6 1.223(3)
N6 C41 1.511(3)
C1 C5 1.414(3)
C1 C2 1.425(3)
C1 C6 1.510(3)
C2 C3 1.417(3)
C2 C7 1.511(3)
C3 C4 1.413(3)
C3 C8 1.503(3)
C4 C5 1.416(3)
C4 C9 1.509(3)
C5 C10 1.515(3)
C11 C15 1.405(4)
C11 C12 1.413(3)
C11 C16 1.504(3)
C12 C13 1.412(4)
C12 C17 1.517(4)
C13 C14 1.414(4)
C13 C18 1.508(3)
C14 C15 1.425(3)
C14 C19 1.506(4)
C15 C20 1.512(3)
C21 C22 1.526(3)
C21 C25 1.529(3)
C21 C26 1.535(3)
C22 C23 1.341(3)
C22 C27 1.488(3)
C23 C24 1.468(3)
C23 C28 1.505(3)
C24 C25 1.341(3)
C24 C29 1.498(3)
C25 C30 1.490(3)
C31 C38 1.535(3)
C31 C32 1.537(3)
C31 C39 1.538(3)
C32 C33 1.536(3)
C33 C40 1.537(3)
C33 C34 1.537(3)
C34 C35 1.535(3)
C35 C39 1.534(3)
C35 C36 1.535(3)
C36 C37 1.526(3)
C37 C40 1.538(3)
C37 C38 1.540(3)
C41 C49 1.509(4)
C41 C48 1.527(4)
C41 C42 1.535(3)
C42 C43 1.536(3)
C43 C44 1.515(5)
C43 C50 1.526(5)
C44 C45 1.541(4)
C45 C46 1.518(4)
C45 C49 1.539(4)
C46 C47 1.523(4)
C47 C50 1.532(4)
C47 C48 1.538(4)
C51 C52 1.335(5)
C51 C56 1.393(4)
C51 C57 1.512(4)
C52 C53 1.354(5)
C53 C54 1.345(6)
C54 C55 1.393(6)
C55 C56 1.403(5)
